data_4500186
loop_
_publ_author_name
'Perlovich, German L.'
'Ryzhakov, Alex M.'
'Tkachev, Valery V.'
'Hansen, Lars Kr.'

_publ_section_title
;
 Sulfonamide Molecular Crystals: Thermodynamic and Structural Aspects
;
_journal_issue 4
_journal_name_full 'Crystal Growth &amp; Design'
_journal_page_first 1067
_journal_paper_doi 10.1021/cg1012389
_journal_volume 11
_journal_year 2011
_chemical_formula_sum 'C12 H10 N2 O4 S'
_chemical_formula_weight 278.28
_chemical_name_systematic
; 
 ? 
;
_space_group_IT_number 14
_symmetry_space_group_name_Hall '-P 2ybc'
_symmetry_space_group_name_H-M 'P 1 21/c 1'
_atom_sites_solution_hydrogens geom
_atom_sites_solution_primary direct
_atom_sites_solution_secondary difmap
_audit_creation_method SHELXL-97
_cell_angle_alpha 90.00
_cell_angle_beta 99.450(19)
_cell_angle_gamma 90.00
_cell_formula_units_Z 4
_cell_length_a 12.7510(19)
_cell_length_b 8.4820(17)
_cell_length_c 11.5790(12)
_cell_measurement_temperature 293(2)
_cell_volume 1235.3(3)
_computing_structure_refinement 'SHELXL-97 (Sheldrick, 1997)'
_computing_structure_solution 'SHELXS-97 (Sheldrick, 1990)'
_diffrn_ambient_temperature 293(2)
_diffrn_measured_fraction_theta_full 0.883
_diffrn_measured_fraction_theta_max 0.883
_diffrn_radiation_monochromator graphite
_diffrn_radiation_source 'fine-focus sealed tube'
_diffrn_radiation_type MoK\a
_diffrn_radiation_wavelength 0.71073
_diffrn_reflns_av_R_equivalents 0.0283
_diffrn_reflns_av_sigmaI/netI 0.0475
_diffrn_reflns_limit_h_max 15
_diffrn_reflns_limit_h_min -15
_diffrn_reflns_limit_k_max 8
_diffrn_reflns_limit_k_min -1
_diffrn_reflns_limit_l_max 13
_diffrn_reflns_limit_l_min -1
_diffrn_reflns_number 2553
_diffrn_reflns_theta_full 25.00
_diffrn_reflns_theta_max 25.00
_diffrn_reflns_theta_min 2.90
_exptl_absorpt_coefficient_mu 0.274
_exptl_absorpt_correction_type none
_exptl_crystal_density_diffrn 1.496
_exptl_crystal_density_method 'not measured'
_exptl_crystal_F_000 576
_exptl_crystal_size_max .26
_exptl_crystal_size_mid .20
_exptl_crystal_size_min .14
_refine_diff_density_max 0.189
_refine_diff_density_min -0.225
_refine_diff_density_rms 0.044
_refine_ls_extinction_coef 0.0059(11)
_refine_ls_extinction_expression Fc^*^=kFc[1+0.001xFc^2^\l^3^/sin(2\q)]^-1/4^
_refine_ls_extinction_method SHELXL
_refine_ls_goodness_of_fit_ref 1.002
_refine_ls_hydrogen_treatment mixed
_refine_ls_matrix_type full
_refine_ls_number_parameters 177
_refine_ls_number_reflns 1916
_refine_ls_number_restraints 0
_refine_ls_restrained_S_all 1.002
_refine_ls_R_factor_all 0.0720
_refine_ls_R_factor_gt 0.0389
_refine_ls_shift/su_max 0.000
_refine_ls_shift/su_mean 0.000
_refine_ls_structure_factor_coef Fsqd
_refine_ls_weighting_details 'calc w=1/[\s^2^(Fo^2^)+(0.0484P)^2^+0.0260P] where P=(Fo^2^+2Fc^2^)/3'
_refine_ls_weighting_scheme calc
_refine_ls_wR_factor_gt 0.0881
_refine_ls_wR_factor_ref 0.1031
_reflns_number_gt 1240
_reflns_number_total 1916
_reflns_threshold_expression >2sigma(I)
_cod_data_source_file cg1012389_si_001.cif
_cod_data_source_block 0
_cod_depositor_comments
;
The following automatic conversions were performed:

'_exptl_absorpt_correction_type' value 'NONE' changed to 'none'
according to /home/saulius/struct/CIF-dictionaries/cif_core.dic
dictionary named 'cif_core.dic' version 2.4.1 from 2010-06-29.

Automatic conversion script
Id: cif_fix_values 1715 2011-07-08 13:25:40Z adriana 
;
_cod_original_sg_symbol_H-M P2(1)/c
_cod_database_code 4500186

loop_
_symmetry_equiv_pos_as_xyz
'x, y, z'
'-x, y+1/2, -z+1/2'
'-x, -y, -z'
'x, -y-1/2, z-1/2'

loop_
_atom_site_label
_atom_site_type_symbol
_atom_site_fract_x
_atom_site_fract_y
_atom_site_fract_z
_atom_site_U_iso_or_equiv
_atom_site_adp_type
_atom_site_occupancy
_atom_site_symmetry_multiplicity
_atom_site_calc_flag
_atom_site_refinement_flags
S1 S 0.27366(6) 0.34094(9) 0.71552(7) 0.0481(3) Uani 1 1 d .
O1 O 0.24280(17) 0.1830(2) 0.73765(19) 0.0626(6) Uani 1 1 d .
O4 O 0.11215(18) 1.1154(3) 0.4679(2) 0.0662(7) Uani 1 1 d .
O3 O 0.03689(18) 1.0014(2) 0.3107(2) 0.0695(7) Uani 1 1 d .
O2 O 0.28732(15) 0.4553(2) 0.80753(16) 0.0576(6) Uani 1 1 d .
N1 N 0.18093(19) 0.4024(3) 0.6108(2) 0.0494(7) Uani 1 1 d .
H1 H 0.156(2) 0.322(4) 0.573(3) 0.060(11) Uiso 1 1 d .
N2 N 0.08807(18) 0.9969(3) 0.4093(2) 0.0482(7) Uani 1 1 d .
C1 C 0.3920(2) 0.3340(3) 0.6558(2) 0.0406(7) Uani 1 1 d .
C2 C 0.3996(2) 0.2296(3) 0.5660(3) 0.0544(8) Uani 1 1 d .
H2 H 0.3418 0.1668 0.5353 0.065 Uiso 1 1 calc R
C3 C 0.4935(3) 0.2194(4) 0.5224(3) 0.0676(10) Uani 1 1 d .
H3 H 0.4996 0.1489 0.4623 0.081 Uiso 1 1 calc R
C4 C 0.5784(3) 0.3130(4) 0.5674(3) 0.0690(10) Uani 1 1 d .
H4 H 0.6419 0.3049 0.5383 0.083 Uiso 1 1 calc R
C5 C 0.5696(3) 0.4175(4) 0.6547(3) 0.0689(10) Uani 1 1 d .
H5 H 0.6272 0.4809 0.6844 0.083 Uiso 1 1 calc R
C6 C 0.4759(2) 0.4303(4) 0.6995(3) 0.0554(8) Uani 1 1 d .
H6 H 0.4698 0.5028 0.7582 0.067 Uiso 1 1 calc R
C7 C 0.1670(2) 0.5535(3) 0.5612(2) 0.0387(7) Uani 1 1 d .
C8 C 0.1153(2) 0.5642(4) 0.4459(2) 0.0462(8) Uani 1 1 d .
H8 H 0.0972 0.4730 0.4027 0.055 Uiso 1 1 calc R
C9 C 0.0910(2) 0.7089(4) 0.3959(2) 0.0469(8) Uani 1 1 d .
H9 H 0.0557 0.7166 0.3192 0.056 Uiso 1 1 calc R
C10 C 0.1197(2) 0.8428(3) 0.4608(2) 0.0390(7) Uani 1 1 d .
C11 C 0.1731(2) 0.8347(3) 0.5735(2) 0.0447(7) Uani 1 1 d .
H11 H 0.1931 0.9266 0.6152 0.054 Uiso 1 1 calc R
C12 C 0.1969(2) 0.6898(3) 0.6246(2) 0.0453(7) Uani 1 1 d .
H12 H 0.2327 0.6831 0.7012 0.054 Uiso 1 1 calc R

loop_
_atom_site_aniso_label
_atom_site_aniso_U_11
_atom_site_aniso_U_22
_atom_site_aniso_U_33
_atom_site_aniso_U_23
_atom_site_aniso_U_13
_atom_site_aniso_U_12
S1 0.0509(5) 0.0467(6) 0.0456(5) 0.0079(4) 0.0048(3) 0.0039(4)
O1 0.0654(14) 0.0471(14) 0.0750(15) 0.0235(12) 0.0106(12) -0.0016(10)
O4 0.0896(17) 0.0378(14) 0.0713(15) -0.0039(13) 0.0135(13) 0.0007(12)
O3 0.0792(16) 0.0634(16) 0.0593(15) 0.0162(12) -0.0076(13) 0.0068(12)
O2 0.0677(14) 0.0630(14) 0.0404(11) -0.0033(11) 0.0036(10) 0.0122(11)
N1 0.0501(15) 0.0373(18) 0.0562(16) 0.0003(15) -0.0047(13) 0.0001(13)
N2 0.0464(15) 0.0483(19) 0.0516(17) 0.0068(15) 0.0128(14) 0.0033(13)
C1 0.0459(16) 0.0377(18) 0.0364(15) 0.0024(14) 0.0014(13) 0.0014(14)
C2 0.058(2) 0.049(2) 0.0538(19) -0.0049(17) 0.0027(16) -0.0049(16)
C3 0.080(3) 0.068(2) 0.058(2) -0.0075(19) 0.020(2) 0.008(2)
C4 0.056(2) 0.081(3) 0.072(2) 0.011(2) 0.0188(19) 0.005(2)
C5 0.054(2) 0.074(3) 0.076(2) 0.000(2) 0.002(2) -0.0131(19)
C6 0.061(2) 0.051(2) 0.0510(18) -0.0064(16) 0.0009(16) -0.0035(17)
C7 0.0365(15) 0.0358(19) 0.0434(17) 0.0033(15) 0.0053(13) 0.0007(13)
C8 0.0510(17) 0.042(2) 0.0435(17) -0.0058(16) -0.0002(14) -0.0044(14)
C9 0.0492(18) 0.050(2) 0.0382(16) 0.0009(17) -0.0018(14) -0.0036(15)
C10 0.0399(15) 0.0373(19) 0.0397(15) 0.0033(15) 0.0066(13) -0.0014(13)
C11 0.0545(18) 0.0374(19) 0.0408(16) -0.0061(15) 0.0041(14) -0.0026(14)
C12 0.0521(17) 0.045(2) 0.0354(15) 0.0000(16) -0.0031(13) 0.0022(14)

loop_
_atom_type_symbol
_atom_type_description
_atom_type_scat_dispersion_real
_atom_type_scat_dispersion_imag
_atom_type_scat_source
C C 0.0033 0.0016 'International Tables Vol C Tables 4.2.6.8 and 6.1.1.4'
H H 0.0000 0.0000 'International Tables Vol C Tables 4.2.6.8 and 6.1.1.4'
N N 0.0061 0.0033 'International Tables Vol C Tables 4.2.6.8 and 6.1.1.4'
O O 0.0106 0.0060 'International Tables Vol C Tables 4.2.6.8 and 6.1.1.4'
S S 0.1246 0.1234 'International Tables Vol C Tables 4.2.6.8 and 6.1.1.4'

loop_
_geom_angle_atom_site_label_1
_geom_angle_atom_site_label_2
_geom_angle_atom_site_label_3
_geom_angle
O2 S1 O1 120.34(13)
O2 S1 N1 108.74(13)
O1 S1 N1 104.15(14)
O2 S1 C1 107.93(13)
O1 S1 C1 108.52(13)
N1 S1 C1 106.35(13)
C7 N1 S1 128.5(2)
C7 N1 H1 121(2)
S1 N1 H1 107(2)
O3 N2 O4 122.7(3)
O3 N2 C10 118.6(3)
O4 N2 C10 118.7(2)
C6 C1 C2 120.7(3)
C6 C1 S1 120.1(2)
C2 C1 S1 119.2(2)
C3 C2 C1 119.3(3)
C3 C2 H2 120.4
C1 C2 H2 120.4
C4 C3 C2 120.2(3)
C4 C3 H3 119.9
C2 C3 H3 119.9
C5 C4 C3 120.1(3)
C5 C4 H4 119.9
C3 C4 H4 119.9
C4 C5 C6 120.7(3)
C4 C5 H5 119.7
C6 C5 H5 119.7
C1 C6 C5 118.9(3)
C1 C6 H6 120.5
C5 C6 H6 120.5
C12 C7 C8 119.9(3)
C12 C7 N1 122.6(3)
C8 C7 N1 117.4(3)
C9 C8 C7 120.2(3)
C9 C8 H8 119.9
C7 C8 H8 119.9
C8 C9 C10 119.1(3)
C8 C9 H9 120.4
C10 C9 H9 120.4
C11 C10 C9 121.6(3)
C11 C10 N2 119.5(3)
C9 C10 N2 118.9(2)
C10 C11 C12 119.6(3)
C10 C11 H11 120.2
C12 C11 H11 120.2
C11 C12 C7 119.6(2)
C11 C12 H12 120.2
C7 C12 H12 120.2

loop_
_geom_bond_atom_site_label_1
_geom_bond_atom_site_label_2
_geom_bond_distance
S1 O2 1.430(2)
S1 O1 1.431(2)
S1 N1 1.634(3)
S1 C1 1.761(3)
O4 N2 1.224(3)
O3 N2 1.219(3)
N1 C7 1.404(3)
N1 H1 0.84(3)
N2 C10 1.466(4)
C1 C6 1.375(4)
C1 C2 1.381(4)
C2 C3 1.377(4)
C2 H2 0.9300
C3 C4 1.374(5)
C3 H3 0.9300
C4 C5 1.363(5)
C4 H4 0.9300
C5 C6 1.382(4)
C5 H5 0.9300
C6 H6 0.9300
C7 C12 1.389(4)
C7 C8 1.391(4)
C8 C9 1.370(4)
C8 H8 0.9300
C9 C10 1.377(4)
C9 H9 0.9300
C10 C11 1.371(4)
C11 C12 1.377(4)
C11 H11 0.9300
C12 H12 0.9300

loop_
_geom_torsion_atom_site_label_1
_geom_torsion_atom_site_label_2
_geom_torsion_atom_site_label_3
_geom_torsion_atom_site_label_4
_geom_torsion
O2 S1 N1 C7 45.2(3)
O1 S1 N1 C7 174.6(2)
C1 S1 N1 C7 -70.8(3)
O2 S1 C1 C6 -0.3(3)
O1 S1 C1 C6 -132.2(2)
N1 S1 C1 C6 116.3(2)
O2 S1 C1 C2 178.9(2)
O1 S1 C1 C2 47.0(2)
N1 S1 C1 C2 -64.6(2)
C6 C1 C2 C3 1.8(4)
S1 C1 C2 C3 -177.4(2)
C1 C2 C3 C4 -0.4(5)
C2 C3 C4 C5 -0.7(5)
C3 C4 C5 C6 0.4(5)
C2 C1 C6 C5 -2.0(4)
S1 C1 C6 C5 177.1(2)
C4 C5 C6 C1 1.0(5)
S1 N1 C7 C12 -31.2(4)
S1 N1 C7 C8 152.7(2)
C12 C7 C8 C9 -1.9(4)
N1 C7 C8 C9 174.3(3)
C7 C8 C9 C10 0.8(4)
C8 C9 C10 C11 0.9(4)
C8 C9 C10 N2 -176.5(2)
O3 N2 C10 C11 -177.1(2)
O4 N2 C10 C11 1.4(4)
O3 N2 C10 C9 0.4(4)
O4 N2 C10 C9 178.8(2)
C9 C10 C11 C12 -1.5(4)
N2 C10 C11 C12 175.9(2)
C10 C11 C12 C7 0.4(4)
C8 C7 C12 C11 1.3(4)
N1 C7 C12 C11 -174.6(3)

loop_
_cod_related_entry_id
_cod_related_entry_database
_cod_related_entry_code
1 ChemSpider 202019
